data_4332538
loop_
_publ_author_name
'Vicente, Jos\'e'
'Chicote, Mar\'ia-Teresa'
'Guerrero, Rita'
'Vicente-Hern\'andez, Inmaculada'
'Jones, Peter G.'
'Bautista, Delia'

_publ_section_title
;
 Synthesis of Acetimino Complexes of Pt(II) and Pt(IV) and the First
 Heteronuclear \m-Acetimido Complexes
;
_journal_issue 13
_journal_name_full 'Inorganic Chemistry'
_journal_page_first 5201
_journal_page_last 5209
_journal_paper_doi 10.1021/ic060489i
_journal_volume 45
_journal_year 2006
_chemical_formula_sum 'C27.5 H46 Cl2 N4 O9 Pt'
_chemical_formula_weight 842.67
_chemical_name_systematic
; 
 ? 
;
_space_group_IT_number 2
_symmetry_cell_setting triclinic
_symmetry_space_group_name_Hall '-P 1'
_symmetry_space_group_name_H-M 'P -1'
_atom_sites_solution_hydrogens geom
_atom_sites_solution_primary patterson
_atom_sites_solution_secondary difmap
_audit_creation_method SHELXL-97
_cell_angle_alpha 63.420(2)
_cell_angle_beta 81.402(2)
_cell_angle_gamma 80.928(2)
_cell_formula_units_Z 2
_cell_length_a 12.0737(7)
_cell_length_b 12.5843(8)
_cell_length_c 12.6521(8)
_cell_measurement_reflns_used 9968
_cell_measurement_temperature 100(2)
_cell_measurement_theta_max 27.62
_cell_measurement_theta_min 2.34
_cell_volume 1690.87(18)
_computing_cell_refinement 'Bruker SAINT'
_computing_data_collection 'Bruker SMART'
_computing_data_reduction 'Bruker SAINT'
_computing_molecular_graphics 'Bruker SHELXTL'
_computing_publication_material 'Bruker SHELXTL'
_computing_structure_refinement 'SHELXL-97 (Sheldrick, 1997)'
_computing_structure_solution 'SHELXS-97 (Sheldrick, 1990)'
_diffrn_ambient_temperature 100(2)
_diffrn_detector_area_resol_mean 8.26
_diffrn_measured_fraction_theta_full 0.994
_diffrn_measured_fraction_theta_max 0.992
_diffrn_measurement_device_type 'Bruker SMART APEX CCD'
_diffrn_measurement_method \w-scan
_diffrn_radiation_monochromator graphite
_diffrn_radiation_source 'fine-focus sealed tube'
_diffrn_radiation_type MoK\a
_diffrn_radiation_wavelength 0.71073
_diffrn_reflns_av_R_equivalents 0.0283
_diffrn_reflns_av_sigmaI/netI 0.0360
_diffrn_reflns_limit_h_max 14
_diffrn_reflns_limit_h_min -14
_diffrn_reflns_limit_k_max 15
_diffrn_reflns_limit_k_min -15
_diffrn_reflns_limit_l_max 15
_diffrn_reflns_limit_l_min -15
_diffrn_reflns_number 18512
_diffrn_reflns_theta_full 26.00
_diffrn_reflns_theta_max 26.37
_diffrn_reflns_theta_min 1.81
_exptl_absorpt_coefficient_mu 4.361
_exptl_absorpt_correction_T_max 0.5803
_exptl_absorpt_correction_T_min 0.3545
_exptl_absorpt_correction_type multi-scan
_exptl_absorpt_process_details SADABS
_exptl_crystal_colour colourless
_exptl_crystal_density_diffrn 1.655
_exptl_crystal_density_method 'not measured'
_exptl_crystal_description prism
_exptl_crystal_F_000 846
_exptl_crystal_size_max 0.30
_exptl_crystal_size_mid 0.15
_exptl_crystal_size_min 0.14
_refine_diff_density_max 2.790
_refine_diff_density_min -1.441
_refine_diff_density_rms 0.130
_refine_ls_extinction_method none
_refine_ls_goodness_of_fit_ref 1.166
_refine_ls_hydrogen_treatment 'NH free with sadi, methyls of imine ligands rigid, others riding'
_refine_ls_matrix_type full
_refine_ls_number_parameters 445
_refine_ls_number_reflns 6854
_refine_ls_number_restraints 76
_refine_ls_restrained_S_all 1.162
_refine_ls_R_factor_all 0.0390
_refine_ls_R_factor_gt 0.0362
_refine_ls_shift/su_max 0.002
_refine_ls_shift/su_mean 0.000
_refine_ls_structure_factor_coef Fsqd
_refine_ls_weighting_details 'calc w=1/[\s^2^(Fo^2^)+(0.0352P)^2^+4.2910P] where P=(Fo^2^+2Fc^2^)/3'
_refine_ls_weighting_scheme calc
_refine_ls_wR_factor_gt 0.0838
_refine_ls_wR_factor_ref 0.0850
_reflns_number_gt 6477
_reflns_number_total 6854
_reflns_threshold_expression >2sigma(I)
_cod_data_source_file ic060489isup1.cif
_cod_data_source_block rh98s
_cod_original_formula_sum 'C27.50 H46 Cl2 N4 O9 Pt'
_cod_database_code 4332538

loop_
_symmetry_equiv_pos_as_xyz
'x, y, z'
'-x, -y, -z'

loop_
_atom_site_label
_atom_site_type_symbol
_atom_site_fract_x
_atom_site_fract_y
_atom_site_fract_z
_atom_site_U_iso_or_equiv
_atom_site_adp_type
_atom_site_occupancy
_atom_site_symmetry_multiplicity
_atom_site_calc_flag
_atom_site_refinement_flags
_atom_site_disorder_assembly
_atom_site_disorder_group
Pt1 Pt 0.631910(15) 0.603229(16) 0.598450(17) 0.02093(7) Uani 1 1 d . . .
N1 N 0.7494(4) 0.6742(4) 0.4640(4) 0.0274(9) Uani 1 1 d D . .
H01 H 0.805(4) 0.692(4) 0.478(4) 0.013(12) Uiso 1 1 d D . .
N2 N 0.7481(4) 0.4635(4) 0.6693(4) 0.0282(9) Uani 1 1 d D . .
H02 H 0.799(4) 0.480(5) 0.693(5) 0.034(17) Uiso 1 1 d D . .
C1 C 0.7525(4) 0.3570(5) 0.6814(5) 0.0318(12) Uani 1 1 d . . .
C2 C 0.6662(5) 0.3197(6) 0.6377(7) 0.0529(18) Uani 1 1 d . . .
H2A H 0.6078 0.3864 0.6055 0.064 Uiso 1 1 calc R . .
H2B H 0.6323 0.2518 0.7032 0.064 Uiso 1 1 calc R . .
H2C H 0.7011 0.2963 0.5752 0.064 Uiso 1 1 calc R . .
C3 C 0.8442(5) 0.2650(6) 0.7427(6) 0.0450(15) Uani 1 1 d . . .
H3A H 0.8947 0.3008 0.7687 0.054 Uiso 1 1 calc R . .
H3B H 0.8869 0.2346 0.6880 0.054 Uiso 1 1 calc R . .
H3C H 0.8115 0.1991 0.8119 0.054 Uiso 1 1 calc R . .
C4 C 0.7533(4) 0.6913(5) 0.3560(5) 0.0308(12) Uani 1 1 d . . .
C5 C 0.6638(5) 0.6565(6) 0.3128(6) 0.0433(15) Uani 1 1 d . . .
H5A H 0.6052 0.6234 0.3776 0.052 Uiso 1 1 calc R . .
H5B H 0.6963 0.5963 0.2847 0.052 Uiso 1 1 calc R . .
H5C H 0.6307 0.7270 0.2474 0.052 Uiso 1 1 calc R . .
C6 C 0.8488(5) 0.7466(6) 0.2691(5) 0.0422(14) Uani 1 1 d . . .
H6A H 0.8999 0.7688 0.3075 0.051 Uiso 1 1 calc R . .
H6B H 0.8198 0.8182 0.2019 0.051 Uiso 1 1 calc R . .
H6C H 0.8896 0.6894 0.2405 0.051 Uiso 1 1 calc R . .
N3 N 0.5090(3) 0.5409(4) 0.7305(4) 0.0245(9) Uani 1 1 d D . .
C12 C 0.5158(4) 0.4389(5) 0.8306(5) 0.0305(11) Uani 1 1 d D . .
H12 H 0.5831 0.3861 0.8406 0.037 Uiso 1 1 calc R . .
C13 C 0.4289(4) 0.4074(5) 0.9195(5) 0.0326(12) Uani 1 1 d D . .
H13 H 0.4375 0.3350 0.9897 0.039 Uiso 1 1 calc R . .
C14 C 0.3283(4) 0.4822(5) 0.9063(5) 0.0278(11) Uani 1 1 d D . .
C15 C 0.3205(4) 0.5848(4) 0.8015(5) 0.0257(10) Uani 1 1 d D . .
H15 H 0.2520 0.6358 0.7877 0.031 Uiso 1 1 calc R . .
C16 C 0.4110(4) 0.6148(4) 0.7160(4) 0.0237(10) Uani 1 1 d D . .
C17 C 0.4116(4) 0.7253(4) 0.6078(4) 0.0233(10) Uani 1 1 d D . .
C18 C 0.3211(4) 0.8130(4) 0.5770(5) 0.0266(11) Uani 1 1 d D . .
H18 H 0.2519 0.7989 0.6254 0.032 Uiso 1 1 calc R . .
C19 C 0.3298(4) 0.9213(5) 0.4764(5) 0.0301(11) Uani 1 1 d D . .
C20 C 0.4333(4) 0.9357(5) 0.4081(5) 0.0340(12) Uani 1 1 d D . .
H20 H 0.4436 1.0079 0.3386 0.041 Uiso 1 1 calc R . .
C21 C 0.5212(4) 0.8447(5) 0.4414(5) 0.0309(12) Uani 1 1 d D . .
H21 H 0.5909 0.8565 0.3935 0.037 Uiso 1 1 calc R . .
N4 N 0.5116(3) 0.7412(4) 0.5383(4) 0.0233(9) Uani 1 1 d D . .
C22 C 0.2316(4) 0.4508(5) 1.0053(5) 0.0316(12) Uani 1 1 d . . .
C23 C 0.1808(7) 0.3455(8) 1.0126(7) 0.065(2) Uani 1 1 d . . .
H23A H 0.1509 0.3665 0.9370 0.078 Uiso 1 1 calc R . .
H23B H 0.1196 0.3239 1.0765 0.078 Uiso 1 1 calc R . .
H23C H 0.2387 0.2775 1.0290 0.078 Uiso 1 1 calc R . .
C24 C 0.1411(6) 0.5560(7) 0.9819(7) 0.062(2) Uani 1 1 d . . .
H24A H 0.1743 0.6244 0.9770 0.075 Uiso 1 1 calc R . .
H24B H 0.0809 0.5337 1.0468 0.075 Uiso 1 1 calc R . .
H24C H 0.1100 0.5774 0.9069 0.075 Uiso 1 1 calc R . .
C25 C 0.2786(6) 0.4245(7) 1.1191(5) 0.0531(18) Uani 1 1 d . . .
H25A H 0.3104 0.4951 1.1107 0.064 Uiso 1 1 calc R . .
H25B H 0.3377 0.3574 1.1369 0.064 Uiso 1 1 calc R . .
H25C H 0.2183 0.4037 1.1839 0.064 Uiso 1 1 calc R . .
C26 C 0.2301(4) 1.0166(5) 0.4436(6) 0.0351(13) Uani 1 1 d . . .
C27 C 0.1452(7) 0.9742(7) 0.3991(9) 0.074(3) Uani 1 1 d . . .
H27A H 0.1248 0.8961 0.4597 0.089 Uiso 1 1 calc R . .
H27B H 0.1777 0.9673 0.3264 0.089 Uiso 1 1 calc R . .
H27C H 0.0777 1.0317 0.3821 0.089 Uiso 1 1 calc R . .
C28 C 0.2621(6) 1.1369(6) 0.3516(8) 0.068(2) Uani 1 1 d . . .
H28A H 0.1947 1.1945 0.3341 0.082 Uiso 1 1 calc R . .
H28B H 0.2956 1.1305 0.2789 0.082 Uiso 1 1 calc R . .
H28C H 0.3167 1.1640 0.3818 0.082 Uiso 1 1 calc R . .
C29 C 0.1751(6) 1.0327(7) 0.5541(7) 0.066(2) Uani 1 1 d . . .
H29A H 0.1532 0.9558 0.6161 0.079 Uiso 1 1 calc R . .
H29B H 0.1081 1.0907 0.5333 0.079 Uiso 1 1 calc R . .
H29C H 0.2289 1.0618 0.5833 0.079 Uiso 1 1 calc R . .
Cl1 Cl 0.36265(12) 0.85615(13) 0.85970(13) 0.0370(3) Uani 1 1 d . . .
O1 O 0.2718(4) 0.8243(5) 0.8221(5) 0.0620(14) Uani 1 1 d . . .
O2 O 0.3524(4) 0.8064(4) 0.9866(4) 0.0533(12) Uani 1 1 d . . .
O3 O 0.4690(4) 0.8114(4) 0.8184(4) 0.0533(12) Uani 1 1 d . . .
O4 O 0.3549(4) 0.9846(4) 0.8109(4) 0.0480(11) Uani 1 1 d . . .
Cl2 Cl 1.03504(10) 0.61945(12) 0.62889(12) 0.0301(3) Uani 1 1 d . . .
O5 O 0.9793(4) 0.6869(4) 0.5214(4) 0.0486(11) Uani 1 1 d . . .
O6 O 1.1467(3) 0.5763(5) 0.6010(5) 0.0585(13) Uani 1 1 d . . .
O7 O 1.0390(4) 0.6956(4) 0.6840(4) 0.0530(12) Uani 1 1 d . . .
O8 O 0.9728(4) 0.5197(4) 0.7071(4) 0.0478(11) Uani 1 1 d . . .
O90 O 0.4858(10) 0.8526(11) 0.1522(11) 0.082(3) Uani 0.50 1 d PDU A -1
C81 C 0.392(2) 1.049(3) 0.040(3) 0.080(8) Uani 0.50 1 d PDU A -1
C82 C 0.4874(11) 0.9463(12) 0.0621(12) 0.053(3) Uani 0.50 1 d PDU A -1
C83 C 0.5854(17) 0.965(2) -0.037(3) 0.048(4) Uani 0.50 1 d PDU A -1
O99 O 0.0005(12) 0.9679(11) 0.0368(9) 0.070(3) Uani 0.50 1 d PU B -1
C91 C 0.0394(18) 0.947(2) -0.061(2) 0.091(6) Uani 0.50 1 d PU B -1
H91A H 0.0190 1.0201 -0.1328 0.110 Uiso 0.50 1 calc PR B -1
H91B H 0.1227 0.9345 -0.0648 0.110 Uiso 0.50 1 calc PR B -1
C92 C 0.0050(18) 0.8563(19) -0.070(2) 0.081(6) Uani 0.50 1 d PU B -1
H92A H 0.0404 0.8520 -0.1428 0.098 Uiso 0.50 1 calc PR B -1
H92B H -0.0771 0.8682 -0.0712 0.098 Uiso 0.50 1 calc PR B -1
H92C H 0.0261 0.7817 -0.0011 0.098 Uiso 0.50 1 calc PR B -1
C93 C 0.0287(18) 1.057(2) 0.054(2) 0.082(5) Uani 0.50 1 d PU B -1
H93A H 0.1120 1.0501 0.0457 0.098 Uiso 0.50 1 calc PR B -1
H93B H 0.0037 1.1315 -0.0143 0.098 Uiso 0.50 1 calc PR B -1
C94 C -0.0046(17) 1.074(2) 0.1502(19) 0.082(6) Uani 0.50 1 d PU B -1
H94A H 0.0265 1.1441 0.1430 0.098 Uiso 0.50 1 calc PR B -1
H94B H 0.0222 1.0033 0.2199 0.098 Uiso 0.50 1 calc PR B -1
H94C H -0.0870 1.0856 0.1592 0.098 Uiso 0.50 1 calc PR B -1

loop_
_atom_site_aniso_label
_atom_site_aniso_U_11
_atom_site_aniso_U_22
_atom_site_aniso_U_33
_atom_site_aniso_U_23
_atom_site_aniso_U_13
_atom_site_aniso_U_12
Pt1 0.01406(10) 0.02377(11) 0.02610(11) -0.01136(8) -0.00246(7) -0.00278(6)
N1 0.017(2) 0.038(3) 0.033(3) -0.020(2) -0.0029(18) -0.0041(18)
N2 0.018(2) 0.032(2) 0.035(3) -0.013(2) -0.0030(18) -0.0059(18)
C1 0.022(3) 0.034(3) 0.040(3) -0.018(2) 0.004(2) -0.003(2)
C2 0.031(3) 0.044(4) 0.098(6) -0.043(4) -0.013(3) 0.000(3)
C3 0.028(3) 0.041(3) 0.063(4) -0.022(3) -0.003(3) 0.005(3)
C4 0.019(3) 0.038(3) 0.038(3) -0.019(2) -0.003(2) 0.001(2)
C5 0.026(3) 0.076(5) 0.039(3) -0.033(3) -0.005(2) -0.009(3)
C6 0.028(3) 0.059(4) 0.037(3) -0.020(3) 0.004(2) -0.007(3)
N3 0.022(2) 0.025(2) 0.026(2) -0.0084(18) -0.0036(17) -0.0060(17)
C12 0.022(3) 0.035(3) 0.029(3) -0.009(2) -0.004(2) -0.002(2)
C13 0.025(3) 0.035(3) 0.030(3) -0.005(2) -0.003(2) -0.010(2)
C14 0.019(2) 0.040(3) 0.028(3) -0.016(2) -0.001(2) -0.009(2)
C15 0.021(2) 0.029(3) 0.032(3) -0.016(2) -0.003(2) -0.006(2)
C16 0.018(2) 0.030(3) 0.029(3) -0.018(2) -0.004(2) -0.0044(19)
C17 0.021(2) 0.026(2) 0.028(3) -0.015(2) -0.0005(19) -0.0053(19)
C18 0.017(2) 0.030(3) 0.036(3) -0.017(2) -0.002(2) -0.001(2)
C19 0.022(3) 0.029(3) 0.042(3) -0.017(2) -0.006(2) -0.002(2)
C20 0.026(3) 0.027(3) 0.039(3) -0.004(2) -0.006(2) -0.003(2)
C21 0.024(3) 0.031(3) 0.030(3) -0.007(2) 0.000(2) -0.007(2)
N4 0.017(2) 0.025(2) 0.031(2) -0.0146(18) -0.0038(17) -0.0005(16)
C22 0.020(3) 0.047(3) 0.030(3) -0.017(3) 0.000(2) -0.010(2)
C23 0.059(5) 0.093(6) 0.064(5) -0.049(5) 0.034(4) -0.052(4)
C24 0.043(4) 0.072(5) 0.048(4) -0.013(4) 0.017(3) 0.003(4)
C25 0.042(4) 0.083(5) 0.031(3) -0.023(3) -0.002(3) -0.004(3)
C26 0.023(3) 0.026(3) 0.055(4) -0.015(3) -0.012(2) 0.001(2)
C27 0.057(5) 0.051(4) 0.125(8) -0.043(5) -0.055(5) 0.022(4)
C28 0.045(4) 0.034(4) 0.104(7) -0.015(4) 0.001(4) 0.001(3)
C29 0.052(4) 0.054(4) 0.073(5) -0.019(4) -0.002(4) 0.021(4)
Cl1 0.0314(7) 0.0423(8) 0.0442(8) -0.0246(7) -0.0030(6) -0.0045(6)
O1 0.043(3) 0.082(4) 0.092(4) -0.063(3) -0.011(3) -0.011(3)
O2 0.052(3) 0.056(3) 0.048(3) -0.023(2) 0.002(2) -0.002(2)
O3 0.037(2) 0.054(3) 0.061(3) -0.023(2) 0.008(2) 0.001(2)
O4 0.049(3) 0.045(3) 0.053(3) -0.024(2) -0.006(2) -0.007(2)
Cl2 0.0189(6) 0.0376(7) 0.0379(7) -0.0197(6) -0.0039(5) -0.0021(5)
O5 0.035(2) 0.066(3) 0.043(3) -0.019(2) -0.0116(19) -0.008(2)
O6 0.023(2) 0.078(4) 0.076(4) -0.040(3) -0.002(2) 0.007(2)
O7 0.059(3) 0.055(3) 0.062(3) -0.036(2) -0.018(2) -0.005(2)
O8 0.038(2) 0.049(3) 0.055(3) -0.017(2) -0.004(2) -0.017(2)
O90 0.095(7) 0.069(6) 0.078(6) -0.015(5) -0.036(5) -0.023(5)
C81 0.062(13) 0.086(14) 0.074(15) -0.028(11) 0.009(11) 0.006(10)
C82 0.074(9) 0.046(7) 0.056(7) -0.031(5) -0.024(6) -0.010(6)
C83 0.046(9) 0.056(10) 0.072(10) -0.053(8) -0.024(7) 0.009(7)
O99 0.063(5) 0.078(7) 0.073(7) -0.042(6) 0.004(6) -0.002(5)
C91 0.056(11) 0.125(15) 0.119(14) -0.082(13) 0.019(12) -0.018(11)
C92 0.075(13) 0.088(14) 0.090(14) -0.051(11) 0.033(12) -0.032(11)
C93 0.059(11) 0.113(14) 0.086(12) -0.048(10) 0.008(10) -0.039(11)
C94 0.066(12) 0.097(15) 0.095(13) -0.056(12) -0.033(11) 0.023(11)

loop_
_atom_type_symbol
_atom_type_description
_atom_type_scat_dispersion_real
_atom_type_scat_dispersion_imag
_atom_type_scat_source
C C 0.0033 0.0016 'International Tables Vol C Tables 4.2.6.8 and 6.1.1.4'
H H 0.0000 0.0000 'International Tables Vol C Tables 4.2.6.8 and 6.1.1.4'
N N 0.0061 0.0033 'International Tables Vol C Tables 4.2.6.8 and 6.1.1.4'
O O 0.0106 0.0060 'International Tables Vol C Tables 4.2.6.8 and 6.1.1.4'
Cl Cl 0.1484 0.1585 'International Tables Vol C Tables 4.2.6.8 and 6.1.1.4'
Pt Pt -1.7033 8.3905 'International Tables Vol C Tables 4.2.6.8 and 6.1.1.4'

loop_
_geom_angle_atom_site_label_1
_geom_angle_atom_site_label_2
_geom_angle_atom_site_label_3
_geom_angle
N1 Pt1 N2 86.75(18)
N1 Pt1 N4 96.39(17)
N2 Pt1 N4 176.29(17)
N1 Pt1 N3 176.84(17)
N2 Pt1 N3 96.29(17)
N4 Pt1 N3 80.54(17)
C4 N1 Pt1 129.4(4)
C1 N2 Pt1 129.8(4)
N2 C1 C2 121.4(5)
N2 C1 C3 120.9(5)
C2 C1 C3 117.7(5)
N1 C4 C5 121.6(5)
N1 C4 C6 120.9(5)
C5 C4 C6 117.5(5)
C12 N3 C16 118.2(4)
C12 N3 Pt1 127.0(4)
C16 N3 Pt1 114.8(3)
N3 C12 C13 122.7(5)
C12 C13 C14 119.9(5)
C15 C14 C13 117.1(5)
C15 C14 C22 122.0(5)
C13 C14 C22 120.8(5)
C14 C15 C16 121.1(5)
N3 C16 C15 121.0(5)
N3 C16 C17 114.9(4)
C15 C16 C17 124.0(5)
N4 C17 C18 120.9(5)
N4 C17 C16 114.9(4)
C18 C17 C16 124.0(5)
C17 C18 C19 121.3(5)
C18 C19 C20 116.5(5)
C18 C19 C26 120.8(5)
C20 C19 C26 122.7(5)
C21 C20 C19 120.2(5)
N4 C21 C20 122.5(5)
C21 N4 C17 118.4(4)
C21 N4 Pt1 126.8(3)
C17 N4 Pt1 114.7(3)
C25 C22 C23 112.1(6)
C25 C22 C24 107.1(5)
C23 C22 C24 109.5(6)
C25 C22 C14 108.0(4)
C23 C22 C14 108.8(5)
C24 C22 C14 111.2(5)
C27 C26 C28 110.2(6)
C27 C26 C19 107.7(5)
C28 C26 C19 113.1(5)
C27 C26 C29 108.5(6)
C28 C26 C29 107.2(6)
C19 C26 C29 110.0(5)
O2 Cl1 O1 109.0(3)
O2 Cl1 O3 109.9(3)
O1 Cl1 O3 110.1(3)
O2 Cl1 O4 109.6(3)
O1 Cl1 O4 108.4(3)
O3 Cl1 O4 109.9(3)
O7 Cl2 O6 109.7(3)
O7 Cl2 O8 110.2(3)
O6 Cl2 O8 109.5(3)
O7 Cl2 O5 108.8(3)
O6 Cl2 O5 109.7(3)
O8 Cl2 O5 109.0(3)
O90 C82 C81 122.1(16)
O90 C82 C83 120.6(14)
C81 C82 C83 117(2)
C93 O99 C91 124.1(15)
C92 C91 O99 119(2)
C94 C93 O99 124(2)

loop_
_geom_bond_atom_site_label_1
_geom_bond_atom_site_label_2
_geom_bond_distance
Pt1 N1 2.005(4)
Pt1 N2 2.012(4)
Pt1 N4 2.014(4)
Pt1 N3 2.015(4)
N1 C4 1.279(7)
N2 C1 1.273(7)
C1 C2 1.473(8)
C1 C3 1.489(8)
C4 C5 1.483(7)
C4 C6 1.488(8)
N3 C12 1.342(7)
N3 C16 1.366(6)
C12 C13 1.379(7)
C13 C14 1.396(7)
C14 C15 1.379(7)
C14 C22 1.534(7)
C15 C16 1.384(7)
C16 C17 1.451(7)
C17 N4 1.368(6)
C17 C18 1.387(7)
C18 C19 1.393(8)
C19 C20 1.396(8)
C19 C26 1.520(7)
C20 C21 1.391(7)
C21 N4 1.338(7)
C22 C25 1.504(8)
C22 C23 1.508(8)
C22 C24 1.524(9)
C26 C27 1.506(9)
C26 C28 1.506(9)
C26 C29 1.539(10)
Cl1 O2 1.432(5)
Cl1 O1 1.433(5)
Cl1 O3 1.440(4)
Cl1 O4 1.442(5)
Cl2 O7 1.424(4)
Cl2 O6 1.427(4)
Cl2 O8 1.443(4)
Cl2 O5 1.443(4)
O90 C82 1.220(17)
C81 C82 1.55(2)
C82 C83 1.55(3)
O99 C93 1.33(3)
O99 C91 1.39(3)
C91 C92 1.32(3)
C93 C94 1.33(3)

loop_
_geom_hbond_atom_site_label_D
_geom_hbond_atom_site_label_H
_geom_hbond_atom_site_label_A
_geom_hbond_distance_DH
_geom_hbond_distance_HA
_geom_hbond_distance_DA
_geom_hbond_angle_DHA
_geom_hbond_site_symmetry_A
N1 H01 O5 0.81(4) 2.24(4) 3.018(6) 163(5) .
N2 H02 O8 0.81(4) 2.29(5) 3.064(6) 161(6) .
C20 H20 O3 0.95 2.51 3.427(7) 161.4 2_676
